data_4339572
loop_
_publ_author_name
'Purohit, Chandra Shekhar'
'Mishra, Ashutosh Kumar'
'Verma, Sandeep'

_publ_section_title
;
 Four-stranded coordination helices containing silver-adenine (purine)
 metallaquartets.
;
_journal_issue 21
_journal_name_full 'Inorganic chemistry'
_journal_page_first 8493
_journal_page_last 8495
_journal_paper_doi 10.1021/ic701465d
_journal_volume 46
_journal_year 2007
_chemical_formula_moiety 'C8 H11 Ag1 N6 O3'
_chemical_formula_sum 'C8 H11 Ag N6 O3'
_chemical_formula_weight 347.10
_chemical_melting_point 440
_chemical_name_common '9-propyl adenine silver nitrate complex'
_space_group_IT_number 43
_symmetry_cell_setting orthorhombic
_symmetry_Int_Tables_number 43
_symmetry_space_group_name_Hall 'F 2 -2d'
_symmetry_space_group_name_H-M 'F d d 2'
_atom_sites_solution_hydrogens geom
_atom_sites_solution_primary direct
_atom_sites_solution_secondary difmap
_audit_creation_method SHELXL-97
_cell_angle_alpha 90.00
_cell_angle_beta 90.00
_cell_angle_gamma 90.00
_cell_formula_units_Z 16
_cell_length_a 24.946(3)
_cell_length_b 25.149(3)
_cell_length_c 7.6705(9)
_cell_measurement_temperature 88(2)
_cell_measurement_theta_max 28.3
_cell_measurement_theta_min 2.3
_cell_volume 4812.2(10)
_computing_cell_refinement 'SMART 5.628 (Bruker, 2003)'
_computing_data_collection 'SMART 5.628 (Bruker, 2003)'
_computing_data_reduction 'SAINT+ 6.45  (Bruker, 2003)'
_computing_molecular_graphics 'diamond 3.1d'
_computing_structure_refinement 'SHELXL-97 (Sheldrick, 1997)'
_computing_structure_solution Sir92
_diffrn_ambient_temperature 88(2)
_diffrn_measured_fraction_theta_full 0.997
_diffrn_measured_fraction_theta_max 0.997
_diffrn_measurement_device_type 'CCD area Detector'
_diffrn_measurement_method 'Phi-Omega scans'
_diffrn_radiation_monochromator graphite
_diffrn_radiation_type MoK\a
_diffrn_radiation_wavelength 0.71073
_diffrn_reflns_av_R_equivalents 0.0791
_diffrn_reflns_av_sigmaI/netI 0.0700
_diffrn_reflns_limit_h_max 16
_diffrn_reflns_limit_h_min -33
_diffrn_reflns_limit_k_max 31
_diffrn_reflns_limit_k_min -33
_diffrn_reflns_limit_l_max 9
_diffrn_reflns_limit_l_min -10
_diffrn_reflns_number 7865
_diffrn_reflns_theta_full 28.26
_diffrn_reflns_theta_max 28.26
_diffrn_reflns_theta_min 2.30
_diffrn_source 'fine-focus sealed tube'
_diffrn_standards_decay_% 0.05
_exptl_absorpt_coefficient_mu 1.687
_exptl_absorpt_correction_T_max 0.7855
_exptl_absorpt_correction_T_min 0.7284
_exptl_absorpt_correction_type psi-scan
_exptl_absorpt_process_details '(North et al., 1968)'
_exptl_crystal_colour colourless
_exptl_crystal_density_diffrn 1.916
_exptl_crystal_density_method 'not measured'
_exptl_crystal_description cubic
_exptl_crystal_F_000 2752
_exptl_crystal_recrystallization_method 'Solvent layering'
_exptl_crystal_size_max .2
_exptl_crystal_size_mid .15
_exptl_crystal_size_min .11
_refine_diff_density_max 1.595
_refine_diff_density_min -2.029
_refine_diff_density_rms 0.253
_refine_ls_abs_structure_details 'Flack H D (1983), Acta Cryst. A39, 876-881'
_refine_ls_abs_structure_Flack 0.07(9)
_refine_ls_extinction_method none
_refine_ls_goodness_of_fit_ref 1.166
_refine_ls_hydrogen_treatment constr
_refine_ls_matrix_type full
_refine_ls_number_parameters 163
_refine_ls_number_reflns 2877
_refine_ls_number_restraints 1
_refine_ls_restrained_S_all 1.166
_refine_ls_R_factor_all 0.0687
_refine_ls_R_factor_gt 0.0493
_refine_ls_shift/su_max 0.001
_refine_ls_shift/su_mean 0.000
_refine_ls_structure_factor_coef Fsqd
_refine_ls_weighting_details 'calc w=1/[\s^2^(Fo^2^)+(0.0000P)^2^+277.6219P] where P=(Fo^2^+2Fc^2^)/3'
_refine_ls_weighting_scheme calc
_refine_ls_wR_factor_gt 0.1074
_refine_ls_wR_factor_ref 0.1460
_reflns_number_gt 2558
_reflns_number_total 2877
_reflns_threshold_expression >2sigma(I)
_cod_data_source_file ic701465d-file001.cif
_cod_data_source_block SV_4
_cod_depositor_comments
;
The following automatic conversions were performed:

'_chemical_melting_point' value '440K' was changed to '440' - the
value should be numeric and without a unit designator.

Automatic conversion script
Id: cif_fix_values 2281 2013-09-26 08:29:07Z andrius 
;
_cod_original_cell_volume 4812.4(10)
_cod_original_formula_sum 'C8 H11 Ag1 N6 O3'
_cod_database_code 4339572

loop_
_symmetry_equiv_pos_as_xyz
'x, y, z'
'-x, -y, z'
'-x+1/4, y+1/4, z+1/4'
'x+1/4, -y+1/4, z+1/4'
'x, y+1/2, z+1/2'
'-x, -y+1/2, z+1/2'
'-x+1/4, y+3/4, z+3/4'
'x+1/4, -y+3/4, z+3/4'
'x+1/2, y, z+1/2'
'-x+1/2, -y, z+1/2'
'-x+3/4, y+1/4, z+3/4'
'x+3/4, -y+1/4, z+3/4'
'x+1/2, y+1/2, z'
'-x+1/2, -y+1/2, z'
'-x+3/4, y+3/4, z+1/4'
'x+3/4, -y+3/4, z+1/4'

loop_
_atom_site_label
_atom_site_type_symbol
_atom_site_fract_x
_atom_site_fract_y
_atom_site_fract_z
_atom_site_U_iso_or_equiv
_atom_site_adp_type
_atom_site_occupancy
_atom_site_symmetry_multiplicity
_atom_site_calc_flag
_atom_site_refinement_flags
Ag1 Ag 0.66789(2) 0.03904(3) 1.00084(15) 0.01934(17) Uani 1 1 d .
O1 O 0.8488(3) 0.0240(3) 0.7566(12) 0.0327(16) Uani 1 1 d .
O2 O 0.8824(3) 0.0200(3) 1.0141(11) 0.0335(17) Uani 1 1 d .
O3 O 0.8822(5) -0.0481(4) 0.8474(13) 0.060(3) Uani 1 1 d .
N1 N 0.8069(3) 0.0382(3) 1.3521(11) 0.0179(15) Uani 1 1 d .
N3 N 0.7480(3) 0.0655(3) 1.1172(11) 0.0225(17) Uani 1 1 d .
N6 N 0.8768(3) 0.0904(3) 1.4547(10) 0.0195(16) Uani 1 1 d .
H6A H 0.8970 0.1190 1.4518 0.023 Uiso 1 1 calc R
H6B H 0.8825 0.0658 1.5341 0.023 Uiso 1 1 calc R
N7 N 0.8480(3) 0.1675(3) 1.1561(11) 0.0186(16) Uani 1 1 d .
N9 N 0.7759(3) 0.1491(3) 0.9847(12) 0.0203(16) Uani 1 1 d .
N10 N 0.8709(3) -0.0005(4) 0.8748(11) 0.0247(18) Uani 1 1 d .
C2 C 0.7663(4) 0.0323(3) 1.2410(14) 0.0224(18) Uani 1 1 d .
H2 H 0.7473 -0.0003 1.2507 0.027 Uiso 1 1 calc R
C4 C 0.7810(4) 0.1092(3) 1.1024(14) 0.021(2) Uani 1 1 d .
C5 C 0.8236(4) 0.1192(4) 1.2080(13) 0.023(2) Uani 1 1 d .
C6 C 0.8379(3) 0.0844(4) 1.3404(11) 0.0169(18) Uani 1 1 d .
C8 C 0.8186(4) 0.1833(4) 1.0226(14) 0.023(2) Uani 1 1 d .
H8 H 0.8258 0.2148 0.9585 0.028 Uiso 1 1 calc R
C9 C 0.7363(4) 0.1566(5) 0.8461(13) 0.025(2) Uani 1 1 d .
H9A H 0.7346 0.1948 0.8155 0.030 Uiso 1 1 calc R
H9B H 0.7006 0.1458 0.8897 0.030 Uiso 1 1 calc R
C10 C 0.7492(4) 0.1254(5) 0.6869(14) 0.029(2) Uani 1 1 d .
H10A H 0.7515 0.0872 0.7174 0.035 Uiso 1 1 calc R
H10B H 0.7846 0.1366 0.6415 0.035 Uiso 1 1 calc R
C11 C 0.7075(6) 0.1329(7) 0.5472(19) 0.067(5) Uani 1 1 d .
H11A H 0.7172 0.1119 0.4444 0.101 Uiso 1 1 calc R
H11B H 0.7055 0.1706 0.5155 0.101 Uiso 1 1 calc R
H11C H 0.6725 0.1211 0.5910 0.101 Uiso 1 1 calc R

loop_
_atom_site_aniso_label
_atom_site_aniso_U_11
_atom_site_aniso_U_22
_atom_site_aniso_U_33
_atom_site_aniso_U_23
_atom_site_aniso_U_13
_atom_site_aniso_U_12
Ag1 0.0164(3) 0.0204(3) 0.0212(3) -0.0026(3) -0.0014(3) 0.0042(3)
O1 0.029(3) 0.047(4) 0.022(3) 0.016(4) -0.008(4) -0.011(3)
O2 0.050(4) 0.025(3) 0.025(4) -0.011(4) -0.016(4) 0.002(3)
O3 0.099(9) 0.037(5) 0.044(6) -0.010(4) -0.014(6) 0.023(5)
N1 0.009(3) 0.022(4) 0.023(4) 0.003(3) -0.006(3) 0.003(3)
N3 0.023(4) 0.018(4) 0.026(4) -0.001(3) -0.008(3) 0.001(3)
N6 0.022(4) 0.020(4) 0.017(4) 0.010(3) -0.001(3) -0.002(3)
N7 0.016(4) 0.014(4) 0.026(4) 0.005(3) -0.005(3) 0.001(3)
N9 0.017(3) 0.024(4) 0.020(4) -0.001(4) -0.009(3) -0.009(3)
N10 0.025(4) 0.029(4) 0.020(4) 0.008(4) 0.003(3) 0.000(3)
C2 0.034(5) 0.018(4) 0.015(4) 0.010(4) -0.006(4) -0.003(3)
C4 0.023(5) 0.007(4) 0.033(6) -0.004(4) 0.000(4) 0.006(3)
C5 0.022(4) 0.019(4) 0.027(6) 0.004(4) 0.006(4) 0.001(4)
C6 0.008(4) 0.031(5) 0.012(4) 0.001(4) -0.003(3) -0.001(3)
C8 0.022(4) 0.022(4) 0.026(6) 0.012(4) -0.002(4) -0.005(3)
C9 0.018(5) 0.039(6) 0.017(5) 0.005(4) -0.002(4) 0.011(4)
C10 0.027(5) 0.032(6) 0.028(5) -0.006(4) -0.010(4) 0.006(4)
C11 0.055(9) 0.104(13) 0.043(9) -0.035(8) -0.022(7) 0.035(9)

loop_
_atom_type_symbol
_atom_type_description
_atom_type_scat_dispersion_real
_atom_type_scat_dispersion_imag
_atom_type_scat_source
C C 0.0033 0.0016 'International Tables Vol C Tables 4.2.6.8 and 6.1.1.4'
H H 0.0000 0.0000 'International Tables Vol C Tables 4.2.6.8 and 6.1.1.4'
N N 0.0061 0.0033 'International Tables Vol C Tables 4.2.6.8 and 6.1.1.4'
O O 0.0106 0.0060 'International Tables Vol C Tables 4.2.6.8 and 6.1.1.4'
Ag Ag -0.8971 1.1015 'International Tables Vol C Tables 4.2.6.8 and 6.1.1.4'

loop_
_geom_angle_atom_site_label_1
_geom_angle_atom_site_label_2
_geom_angle_atom_site_label_3
_geom_angle
_geom_angle_site_symmetry_1
_geom_angle_site_symmetry_3
N7 Ag1 N3 133.0(3) 12_454 .
N7 Ag1 N1 117.9(3) 12_454 10_654
N3 Ag1 N1 101.4(3) . 10_654
N7 Ag1 O1 115.9(3) 12_454 10_655
N3 Ag1 O1 91.4(3) . 10_655
N1 Ag1 O1 84.4(3) 10_654 10_655
N10 O1 Ag1 109.1(6) . 10_654
C2 N1 C6 118.0(7) . .
C2 N1 Ag1 115.1(6) . 10_655
C6 N1 Ag1 125.0(5) . 10_655
C2 N3 C4 110.6(8) . .
C2 N3 Ag1 113.0(6) . .
C4 N3 Ag1 136.2(7) . .
C6 N6 H6A 120.0 . .
C6 N6 H6B 120.0 . .
H6A N6 H6B 120.0 . .
C8 N7 C5 103.8(8) . .
C8 N7 Ag1 123.4(6) . 4
C5 N7 Ag1 132.8(6) . 4
C4 N9 C8 104.2(8) . .
C4 N9 C9 130.0(8) . .
C8 N9 C9 125.8(8) . .
O2 N10 O1 122.7(9) . .
O2 N10 O3 119.9(9) . .
O1 N10 O3 117.4(10) . .
N1 C2 N3 129.9(8) . .
N1 C2 H2 115.1 . .
N3 C2 H2 115.1 . .
N9 C4 C5 109.5(8) . .
N9 C4 N3 126.1(9) . .
C5 C4 N3 124.4(9) . .
C4 C5 C6 121.3(9) . .
C4 C5 N7 109.1(8) . .
C6 C5 N7 129.6(9) . .
N6 C6 C5 127.2(9) . .
N6 C6 N1 117.3(8) . .
C5 C6 N1 115.5(8) . .
N7 C8 N9 113.5(8) . .
N7 C8 H8 123.3 . .
N9 C8 H8 123.3 . .
N9 C9 C10 112.5(8) . .
N9 C9 H9A 109.1 . .
C10 C9 H9A 109.1 . .
N9 C9 H9B 109.1 . .
C10 C9 H9B 109.1 . .
H9A C9 H9B 107.8 . .
C9 C10 C11 111.6(9) . .
C9 C10 H10A 109.3 . .
C11 C10 H10A 109.3 . .
C9 C10 H10B 109.3 . .
C11 C10 H10B 109.3 . .
H10A C10 H10B 108.0 . .
C10 C11 H11A 109.5 . .
C10 C11 H11B 109.5 . .
H11A C11 H11B 109.5 . .
C10 C11 H11C 109.5 . .
H11A C11 H11C 109.5 . .
H11B C11 H11C 109.5 . .

loop_
_geom_bond_atom_site_label_1
_geom_bond_atom_site_label_2
_geom_bond_distance
_geom_bond_site_symmetry_2
Ag1 N7 2.183(8) 12_454
Ag1 N3 2.288(8) .
Ag1 N1 2.338(8) 10_654
Ag1 O1 2.557(9) 10_655
O1 N10 1.227(11) .
O1 Ag1 2.557(9) 10_654
O2 N10 1.221(12) .
O3 N10 1.247(12) .
N1 C2 1.333(12) .
N1 C6 1.398(12) .
N1 Ag1 2.338(8) 10_655
N3 C2 1.344(12) .
N3 C4 1.378(12) .
N6 C6 1.317(11) .
N6 H6A 0.8800 .
N6 H6B 0.8800 .
N7 C8 1.320(13) .
N7 C5 1.415(12) .
N7 Ag1 2.183(8) 4
N9 C4 1.355(12) .
N9 C8 1.401(11) .
N9 C9 1.463(12) .
C2 H2 0.9500 .
C4 C5 1.360(14) .
C5 C6 1.387(13) .
C8 H8 0.9500 .
C9 C10 1.487(14) .
C9 H9A 0.9900 .
C9 H9B 0.9900 .
C10 C11 1.505(16) .
C10 H10A 0.9900 .
C10 H10B 0.9900 .
C11 H11A 0.9800 .
C11 H11B 0.9800 .
C11 H11C 0.9800 .
